data_7702076
loop_
_publ_author_name
'Benjamin, Sophie L.'
'Chang, Yao-Pang'
'Hector, Andrew L.'
'Jura, Marek'
'Levason, William'
'Reid, Gillian'
'Stenning, Gavin'

_publ_section_title
;
 Niobium tetrahalide complexes with neutral diphosphine ligands.
;
_journal_issue 19
_journal_name_full 'Dalton transactions (Cambridge, England : 2003)'
_journal_page_first 8192
_journal_page_last 8200
_journal_paper_doi 10.1039/c6dt01099g
_journal_volume 45
_journal_year 2016
_chemical_formula_moiety 'C12 H32 Cl4 Nb P4'
_chemical_formula_sum 'C12 H32 Cl4 Nb P4'
_chemical_formula_weight 534.96
_chemical_name_common '[NbCl4(DMPE)2]'
_space_group_crystal_system orthorhombic
_space_group_IT_number 18
_space_group_name_Hall 'P 2 2ab'
_space_group_name_H-M_alt 'P 21 21 2'
_atom_sites_solution_hydrogens geom
_audit_creation_method SHELXL-2013
_audit_update_record
;
2016-02-15 deposited with the CCDC.
2016-04-11 downloaded from the CCDC.
;
_cell_angle_alpha 90
_cell_angle_beta 90
_cell_angle_gamma 90
_cell_formula_units_Z 2
_cell_length_a 10.7216(9)
_cell_length_b 11.2891(10)
_cell_length_c 9.4711(9)
_cell_measurement_reflns_used 10275
_cell_measurement_temperature 100(2)
_cell_measurement_theta_max 27.5
_cell_measurement_theta_min 3.4
_cell_volume 1146.36(18)
_computing_structure_refinement 'SHELXL-2013 (Sheldrick, 2013)'
_diffrn_ambient_temperature 100(2)
_diffrn_detector 'CCD plate'
_diffrn_detector_area_resol_mean 28.5714
_diffrn_detector_type 'Rigaku HG Saturn724+ (2x2 bin mode)'
_diffrn_measured_fraction_theta_full 0.994
_diffrn_measured_fraction_theta_max 0.994
_diffrn_measurement_device 'four-circle \k diffractometer'
_diffrn_measurement_device_type 'Rigaku AFC12 (Left)'
_diffrn_measurement_method 'profile data from \w-scans'
_diffrn_measurement_specimen_support 'MiTeGen micromount'
_diffrn_radiation_collimation 'Confocal mirrors, HF Varimax '
_diffrn_radiation_type MoK\a
_diffrn_radiation_wavelength 0.71075
_diffrn_reflns_av_R_equivalents 0.0364
_diffrn_reflns_av_unetI/netI 0.0327
_diffrn_reflns_Laue_measured_fraction_full 0.996
_diffrn_reflns_Laue_measured_fraction_max 0.998
_diffrn_reflns_limit_h_max 13
_diffrn_reflns_limit_h_min -9
_diffrn_reflns_limit_k_max 9
_diffrn_reflns_limit_k_min -13
_diffrn_reflns_limit_l_max 11
_diffrn_reflns_limit_l_min -11
_diffrn_reflns_number 9661
_diffrn_reflns_point_group_measured_fraction_full 0.998
_diffrn_reflns_point_group_measured_fraction_max 0.999
_diffrn_reflns_theta_full 25.242
_diffrn_reflns_theta_max 25.982
_diffrn_reflns_theta_min 3.390
_diffrn_source 'Rotating Anode'
_diffrn_source_current 55.0
_diffrn_source_power 2.475
_diffrn_source_voltage 45.0
_exptl_absorpt_coefficient_mu 1.263
_exptl_absorpt_correction_T_max 1.000
_exptl_absorpt_correction_T_min 0.773
_exptl_absorpt_correction_type multi-scan
_exptl_absorpt_process_details
;
Jacobson, R. (1998). REQAB. Private communication to the 
Rigaku Corporation, Tokyo, Japan.
;
_exptl_crystal_colour Blue
_exptl_crystal_density_diffrn 1.550
_exptl_crystal_description Chip
_exptl_crystal_F_000 546
_exptl_crystal_size_max 0.11
_exptl_crystal_size_mid 0.09
_exptl_crystal_size_min 0.02
_refine_diff_density_max 0.263
_refine_diff_density_min -0.320
_refine_diff_density_rms 0.057
_refine_ls_abs_structure_details
;
 Flack x determined using 894 quotients [(I+)-(I-)]/[(I+)+(I-)]
 (Parsons and Flack (2004), Acta Cryst. A60, s61).
;
_refine_ls_abs_structure_Flack 0.05(3)
_refine_ls_extinction_method none
_refine_ls_goodness_of_fit_ref 1.045
_refine_ls_hydrogen_treatment constr
_refine_ls_matrix_type full
_refine_ls_number_parameters 100
_refine_ls_number_reflns 2248
_refine_ls_number_restraints 0
_refine_ls_restrained_S_all 1.045
_refine_ls_R_factor_all 0.0223
_refine_ls_R_factor_gt 0.0209
_refine_ls_shift/su_max 0.001
_refine_ls_shift/su_mean 0.000
_refine_ls_structure_factor_coef Fsqd
_refine_ls_weighting_details
;
 w=1/[\s^2^(Fo^2^)+(0.0152P)^2^+0.4233P]
 where P=(Fo^2^+2Fc^2^)/3
;
_refine_ls_weighting_scheme calc
_refine_ls_wR_factor_gt 0.0453
_refine_ls_wR_factor_ref 0.0457
_reflns_Friedel_coverage 0.715
_reflns_Friedel_fraction_full 1.000
_reflns_Friedel_fraction_max 1.001
_reflns_number_gt 2167
_reflns_number_total 2248
_reflns_threshold_expression 'I > 2\s(I)'
_cod_data_source_file c6dt01099g2.cif
_cod_data_source_block 140515ypc1
_cod_depositor_comments
;
The following automatic conversions were performed:

data item '_exptl_absorpt_correction_type' value 'Multi-scan' was
changed to 'multi-scan' in accordance with the
/home/saulius/struct/COD-crude-data/automatic-downloads/DataCite-retrospective/RSC/depositions/lib/dictionaries/cif_core.dic
dictionary named 'cif_core.dic' version 2.4.2 last updated on
2011-04-26.

Automatic conversion script
Id: cif_fix_values 6909 2019-04-08 15:41:33Z antanas 
;
_cod_database_code 7702076
_shelx_space_group_comment
;
The symmetry employed for this shelxl refinement is uniquely defined
by the following loop, which should always be used as a source of
symmetry information in preference to the above space-group names.
They are only intended as comments.
;
_shelxl_version_number 2013-2

loop_
_space_group_symop_operation_xyz
'x, y, z'
'-x, -y, z'
'-x+1/2, y+1/2, -z'
'x+1/2, -y+1/2, -z'

loop_
_atom_site_label
_atom_site_type_symbol
_atom_site_fract_x
_atom_site_fract_y
_atom_site_fract_z
_atom_site_U_iso_or_equiv
_atom_site_adp_type
_atom_site_occupancy
_atom_site_site_symmetry_order
_atom_site_calc_flag
_atom_site_refinement_flags_posn
_atom_site_refinement_flags_adp
_atom_site_refinement_flags_occupancy
Nb1 Nb 0.0000 1.0000 0.25811(4) 0.01021(10) Uani 1 2 d S T P
Cl1 Cl 0.15158(7) 1.10373(7) 0.09626(9) 0.01711(18) Uani 1 1 d . . .
Cl2 Cl 0.03076(7) 1.17450(7) 0.42025(8) 0.01809(19) Uani 1 1 d . . .
P1 P 0.12143(8) 0.83178(7) 0.11847(9) 0.01428(18) Uani 1 1 d . . .
P2 P 0.21607(7) 0.97105(7) 0.39133(9) 0.01506(19) Uani 1 1 d . . .
C1 C 0.3354(3) 1.0850(3) 0.3669(4) 0.0228(8) Uani 1 1 d . . .
H1A H 0.4027 1.0729 0.4354 0.034 Uiso 1 1 calc R U .
H1B H 0.2983 1.1634 0.3813 0.034 Uiso 1 1 calc R U .
H1C H 0.3692 1.0798 0.2710 0.034 Uiso 1 1 calc R U .
C2 C 0.2104(3) 0.9574(3) 0.5824(3) 0.0240(8) Uani 1 1 d . . .
H2A H 0.1493 0.8967 0.6086 0.036 Uiso 1 1 calc R U .
H2B H 0.1861 1.0335 0.6239 0.036 Uiso 1 1 calc R U .
H2C H 0.2929 0.9346 0.6179 0.036 Uiso 1 1 calc R U .
C3 C 0.2951(3) 0.8362(3) 0.3320(3) 0.0191(8) Uani 1 1 d . . .
H3A H 0.3838 0.8386 0.3609 0.023 Uiso 1 1 calc R U .
H3B H 0.2559 0.7661 0.3765 0.023 Uiso 1 1 calc R U .
C4 C 0.2862(3) 0.8262(3) 0.1714(3) 0.0190(7) Uani 1 1 d . . .
H4A H 0.3238 0.7506 0.1398 0.023 Uiso 1 1 calc R U .
H4B H 0.3325 0.8921 0.1266 0.023 Uiso 1 1 calc R U .
C5 C 0.0710(3) 0.6787(3) 0.1416(4) 0.0238(8) Uani 1 1 d . . .
H5A H -0.0189 0.6730 0.1238 0.036 Uiso 1 1 calc R U .
H5B H 0.0888 0.6532 0.2384 0.036 Uiso 1 1 calc R U .
H5C H 0.1159 0.6277 0.0751 0.036 Uiso 1 1 calc R U .
C6 C 0.1261(3) 0.8470(3) -0.0727(3) 0.0218(8) Uani 1 1 d . . .
H6A H 0.1787 0.7844 -0.1128 0.033 Uiso 1 1 calc R U .
H6B H 0.1607 0.9246 -0.0975 0.033 Uiso 1 1 calc R U .
H6C H 0.0414 0.8400 -0.1108 0.033 Uiso 1 1 calc R U .

loop_
_atom_site_aniso_label
_atom_site_aniso_U_11
_atom_site_aniso_U_22
_atom_site_aniso_U_33
_atom_site_aniso_U_23
_atom_site_aniso_U_13
_atom_site_aniso_U_12
Nb1 0.01094(18) 0.01109(18) 0.00862(17) 0.000 0.000 -0.00023(16)
Cl1 0.0158(4) 0.0184(4) 0.0171(4) 0.0056(3) 0.0027(3) -0.0018(3)
Cl2 0.0192(4) 0.0170(4) 0.0180(4) -0.0062(3) -0.0034(3) -0.0002(3)
P1 0.0160(4) 0.0147(4) 0.0122(4) -0.0009(4) 0.0003(3) 0.0022(4)
P2 0.0156(4) 0.0176(5) 0.0120(4) 0.0004(3) -0.0025(3) 0.0001(3)
C1 0.0198(17) 0.026(2) 0.0223(18) -0.0010(16) -0.0039(15) -0.0001(16)
C2 0.0278(19) 0.030(2) 0.0147(16) 0.0016(15) -0.0064(15) 0.0030(16)
C3 0.0169(17) 0.0208(19) 0.0197(18) 0.0020(15) -0.0039(14) 0.0027(16)
C4 0.0156(17) 0.0212(19) 0.0201(17) 0.0002(15) -0.0005(14) 0.0041(16)
C5 0.0256(19) 0.0197(19) 0.0261(19) -0.0036(15) 0.0021(15) 0.0022(16)
C6 0.0268(19) 0.0255(19) 0.0130(16) -0.0039(15) 0.0007(15) 0.0040(16)

loop_
_atom_type_symbol
_atom_type_description
_atom_type_scat_dispersion_real
_atom_type_scat_dispersion_imag
_atom_type_scat_source
C C 0.0033 0.0016 'International Tables Vol C Tables 4.2.6.8 and 6.1.1.4'
H H 0.0000 0.0000 'International Tables Vol C Tables 4.2.6.8 and 6.1.1.4'
P P 0.1023 0.0942 'International Tables Vol C Tables 4.2.6.8 and 6.1.1.4'
Cl Cl 0.1484 0.1585 'International Tables Vol C Tables 4.2.6.8 and 6.1.1.4'
Nb Nb -2.0727 0.6215 'International Tables Vol C Tables 4.2.6.8 and 6.1.1.4'

loop_
_geom_angle_atom_site_label_1
_geom_angle_atom_site_label_2
_geom_angle_atom_site_label_3
_geom_angle
_geom_angle_site_symmetry_1
_geom_angle_site_symmetry_3
Cl2 Nb1 Cl2 104.89(4) 2_575 .
Cl2 Nb1 Cl1 85.59(3) 2_575 2_575
Cl2 Nb1 Cl1 144.86(2) . 2_575
Cl2 Nb1 Cl1 144.86(2) 2_575 .
Cl2 Nb1 Cl1 85.59(3) . .
Cl1 Nb1 Cl1 105.15(4) 2_575 .
Cl2 Nb1 P1 143.00(2) 2_575 2_575
Cl2 Nb1 P1 78.96(3) . 2_575
Cl1 Nb1 P1 73.35(3) 2_575 2_575
Cl1 Nb1 P1 71.41(3) . 2_575
Cl2 Nb1 P1 78.96(3) 2_575 .
Cl2 Nb1 P1 143.00(2) . .
Cl1 Nb1 P1 71.41(3) 2_575 .
Cl1 Nb1 P1 73.35(3) . .
P1 Nb1 P1 120.25(4) 2_575 .
Cl2 Nb1 P2 72.10(2) 2_575 2_575
Cl2 Nb1 P2 74.25(2) . 2_575
Cl1 Nb1 P2 77.53(3) 2_575 2_575
Cl1 Nb1 P2 142.46(2) . 2_575
P1 Nb1 P2 73.81(3) 2_575 2_575
P1 Nb1 P2 138.74(3) . 2_575
Cl2 Nb1 P2 74.26(2) 2_575 .
Cl2 Nb1 P2 72.11(2) . .
Cl1 Nb1 P2 142.46(2) 2_575 .
Cl1 Nb1 P2 77.53(3) . .
P1 Nb1 P2 138.74(3) 2_575 .
P1 Nb1 P2 73.81(3) . .
P2 Nb1 P2 123.32(4) 2_575 .
C6 P1 C5 102.53(16) . .
C6 P1 C4 104.38(16) . .
C5 P1 C4 102.69(17) . .
C6 P1 Nb1 116.22(12) . .
C5 P1 Nb1 118.18(11) . .
C4 P1 Nb1 111.11(12) . .
C2 P2 C1 102.04(16) . .
C2 P2 C3 104.50(16) . .
C1 P2 C3 102.85(17) . .
C2 P2 Nb1 117.01(12) . .
C1 P2 Nb1 117.60(12) . .
C3 P2 Nb1 111.10(11) . .
P2 C1 H1A 109.5 . .
P2 C1 H1B 109.5 . .
H1A C1 H1B 109.5 . .
P2 C1 H1C 109.5 . .
H1A C1 H1C 109.5 . .
H1B C1 H1C 109.5 . .
P2 C2 H2A 109.5 . .
P2 C2 H2B 109.5 . .
H2A C2 H2B 109.5 . .
P2 C2 H2C 109.5 . .
H2A C2 H2C 109.5 . .
H2B C2 H2C 109.5 . .
C4 C3 P2 109.7(3) . .
C4 C3 H3A 109.7 . .
P2 C3 H3A 109.7 . .
C4 C3 H3B 109.7 . .
P2 C3 H3B 109.7 . .
H3A C3 H3B 108.2 . .
C3 C4 P1 109.2(2) . .
C3 C4 H4A 109.8 . .
P1 C4 H4A 109.8 . .
C3 C4 H4B 109.8 . .
P1 C4 H4B 109.8 . .
H4A C4 H4B 108.3 . .
P1 C5 H5A 109.5 . .
P1 C5 H5B 109.5 . .
H5A C5 H5B 109.5 . .
P1 C5 H5C 109.5 . .
H5A C5 H5C 109.5 . .
H5B C5 H5C 109.5 . .
P1 C6 H6A 109.5 . .
P1 C6 H6B 109.5 . .
H6A C6 H6B 109.5 . .
P1 C6 H6C 109.5 . .
H6A C6 H6C 109.5 . .
H6B C6 H6C 109.5 . .

loop_
_geom_bond_atom_site_label_1
_geom_bond_atom_site_label_2
_geom_bond_distance
_geom_bond_site_symmetry_2
Nb1 Cl2 2.5194(8) 2_575
Nb1 Cl2 2.5195(8) .
Nb1 Cl1 2.5224(8) 2_575
Nb1 Cl1 2.5224(8) .
Nb1 P1 2.6553(8) 2_575
Nb1 P1 2.6553(8) .
Nb1 P2 2.6580(8) 2_575
Nb1 P2 2.6581(8) .
P1 C6 1.820(3) .
P1 C5 1.824(4) .
P1 C4 1.837(3) .
P2 C2 1.817(3) .
P2 C1 1.829(3) .
P2 C3 1.831(4) .
C1 H1A 0.9800 .
C1 H1B 0.9800 .
C1 H1C 0.9800 .
C2 H2A 0.9800 .
C2 H2B 0.9800 .
C2 H2C 0.9800 .
C3 C4 1.529(4) .
C3 H3A 0.9900 .
C3 H3B 0.9900 .
C4 H4A 0.9900 .
C4 H4B 0.9900 .
C5 H5A 0.9800 .
C5 H5B 0.9800 .
C5 H5C 0.9800 .
C6 H6A 0.9800 .
C6 H6B 0.9800 .
C6 H6C 0.9800 .
